data_4318635
loop_
_publ_author_name
'Enrique Colacio'
'Raikko Kivek\"as'
'Francesc Lloret'
'Markku R. Sundberg'
'Jos\'e Su\'arez-Varela'
'Manuel Bardaj\'i'
'Antonio Laguna'

_publ_contact_author
;
     Prof. Enrique Colacio
     Departamento de Qu\'imica Inorg\'anica
     Facultad de Ciencias
     Universidad de Granada
     E-18071 Granada
     Spain
;
_publ_contact_author_email ecolacio@ugr.es
_publ_contact_author_fax '+34 958 248526'
_publ_contact_author_phone '+34 958 243236'
_publ_section_title
;
 Architecture Dependence on the Steric Constrains of the Ligand in
 Cyano-Bridged Copper(I) and Copper(II)-Copper(I) Mixed-Valence Polymer
 Compounds Containing Diamines: Crystal Structures and Spectroscopic and
 Magnetic Properties
;
_journal_name_full 'Inorganic Chemistry'
_journal_page_first 5141
_journal_page_last 5149
_journal_paper_doi 10.1021/ic025743v
_journal_volume 41
_journal_year 2002
_chemical_formula_moiety 'C10 H16 Cu3 N6'
_chemical_formula_sum 'C10 H16 Cu3 N6'
_chemical_formula_weight 410.91
_chemical_name_systematic
; 
 ? 
;
_space_group_IT_number 62
_symmetry_cell_setting orthorhombic
_symmetry_space_group_name_Hall '-P 2ac 2n'
_symmetry_space_group_name_H-M 'P n m a'
_atom_sites_solution_hydrogens geom
_atom_sites_solution_primary direct
_atom_sites_solution_secondary difmap
_audit_creation_method SHELXL-97
_cell_angle_alpha 90.00
_cell_angle_beta 90.00
_cell_angle_gamma 90.00
_cell_formula_units_Z 4
_cell_length_a 13.787(3)
_cell_length_b 9.175(2)
_cell_length_c 12.018(2)
_cell_measurement_reflns_used 25
_cell_measurement_temperature 193(2)
_cell_measurement_theta_max 13.92
_cell_measurement_theta_min 8.88
_cell_volume 1520.2(5)
_computing_cell_refinement
;
MSC/AFC Diffractometer Control Software (Molecular Structure Corporation, 
1993a)
;
_computing_data_collection
;
MSC/AFC Diffractometer Control Software (Molecular Structure Corporation, 
1993a)
;
_computing_data_reduction
;
Texsan Process (Molecular Structure Corporation, 1993b)
;
_computing_molecular_graphics 'SHELXTL/PC (Sheldrick, 1990)'
_computing_publication_material 'SHELXL-97 (Sheldrick, 1997)'
_computing_structure_refinement 'SHELXL-97 (Sheldrick, 1997)'
_computing_structure_solution 'SHELXS-97 (Sheldrick, 1990)'
_diffrn_ambient_temperature 193(2)
_diffrn_measured_fraction_theta_full 1.00
_diffrn_measured_fraction_theta_max 1.00
_diffrn_measurement_device_type 'Rigaku AFC7S'
_diffrn_measurement_method \w--2\q
_diffrn_radiation_monochromator graphite
_diffrn_radiation_source 'fine-focus sealed tube'
_diffrn_radiation_type MoK\a
_diffrn_radiation_wavelength 0.71073
_diffrn_reflns_av_R_equivalents 0.0000
_diffrn_reflns_av_sigmaI/netI 0.0369
_diffrn_reflns_limit_h_max 16
_diffrn_reflns_limit_h_min 0
_diffrn_reflns_limit_k_max 11
_diffrn_reflns_limit_k_min 0
_diffrn_reflns_limit_l_max 14
_diffrn_reflns_limit_l_min 0
_diffrn_reflns_number 1464
_diffrn_reflns_theta_full 25.24
_diffrn_reflns_theta_max 25.24
_diffrn_reflns_theta_min 2.79
_diffrn_standards_decay_% <1
_diffrn_standards_interval_count 150
_diffrn_standards_number 3
_exptl_absorpt_coefficient_mu 4.153
_exptl_absorpt_correction_T_max 0.6610
_exptl_absorpt_correction_T_min 0.2994
_exptl_absorpt_correction_type psi-scan
_exptl_absorpt_process_details 'North, Phillips & Mathews 1968'
_exptl_crystal_colour green
_exptl_crystal_density_diffrn 1.795
_exptl_crystal_density_meas ?
_exptl_crystal_density_method 'not measured'
_exptl_crystal_description prism
_exptl_crystal_F_000 820
_exptl_crystal_size_max 0.37
_exptl_crystal_size_mid 0.25
_exptl_crystal_size_min 0.10
_refine_diff_density_max 0.723
_refine_diff_density_min -0.879
_refine_diff_density_rms 0.132
_refine_ls_extinction_method none
_refine_ls_goodness_of_fit_ref 1.007
_refine_ls_hydrogen_treatment constr
_refine_ls_matrix_type full
_refine_ls_number_parameters 95
_refine_ls_number_reflns 1464
_refine_ls_number_restraints 8
_refine_ls_restrained_S_all 1.009
_refine_ls_R_factor_all 0.0700
_refine_ls_R_factor_gt 0.0520
_refine_ls_shift/su_max 0.001
_refine_ls_shift/su_mean 0.000
_refine_ls_structure_factor_coef Fsqd
_refine_ls_weighting_details
;
w=1/[\s^2^(Fo^2^)+(0.0837P)^2^+3.7973P] where P=(Fo^2^+2Fc^2^)/3 
;
_refine_ls_weighting_scheme calc
_refine_ls_wR_factor_gt 0.1367
_refine_ls_wR_factor_ref 0.1451
_reflns_number_gt 1164
_reflns_number_total 1464
_reflns_threshold_expression >2sigma(I)
_cod_data_source_file ic025743v_s1_4.cif
_cod_data_source_block compound_3
_cod_depositor_comments
;
The following automatic conversions were performed:

'_exptl_crystal_density_meas' value 'not measured' was changed to '?'
- the value is perceived as not measured.

Automatic conversion script
Id: cif_fix_values 3008 2015-01-20 13:52:24Z robertas 
;
_cod_database_code 4318635

loop_
_symmetry_equiv_pos_as_xyz
'x, y, z'
'-x+1/2, -y, z+1/2'
'-x, y+1/2, -z'
'x+1/2, -y+1/2, -z+1/2'
'-x, -y, -z'
'x-1/2, y, -z-1/2'
'x, -y-1/2, z'
'-x-1/2, y-1/2, z-1/2'

loop_
_atom_site_label
_atom_site_type_symbol
_atom_site_fract_x
_atom_site_fract_y
_atom_site_fract_z
_atom_site_U_iso_or_equiv
_atom_site_adp_type
_atom_site_occupancy
_atom_site_calc_flag
_atom_site_refinement_flags
_atom_site_disorder_assembly
_atom_site_disorder_group
Cu1 Cu 0.19919(5) 0.7500 0.74071(6) 0.0394(2) Uani 1 d S . .
Cu2 Cu 0.31236(5) 0.7500 1.13499(7) 0.0426(2) Uani 1 d S . .
Cu3 Cu 0.35572(5) 0.2500 0.71354(6) 0.03608(19) Uani 1 d S . .
N1 N 0.2548(4) 0.7500 0.8916(5) 0.0586(18) Uani 1 d S . .
C1 C 0.2817(4) 0.7500 0.9815(5) 0.0457(18) Uani 1 d S . .
N2 N 0.2664(3) 0.5550(4) 0.7083(3) 0.0492(10) Uani 1 d . . .
C2 C 0.2950(3) 0.4390(5) 0.7065(4) 0.0420(11) Uani 1 d . . .
N3A N 0.4324(4) 0.7500 1.2158(5) 0.0469(15) Uani 0.50 d SPU . .
C3B C 0.4324(4) 0.7500 1.2158(5) 0.0469(15) Uani 0.50 d SP . .
N3B N 0.5070(3) 0.7500 1.2517(6) 0.0430(15) Uani 0.50 d SP . .
C3A C 0.5070(3) 0.7500 1.2517(6) 0.0430(15) Uani 0.50 d SP . .
N4 N 0.1297(4) 0.7500 0.5891(4) 0.0459(14) Uani 1 d SD . .
N5A N 0.0594(4) 0.7743(9) 0.8090(5) 0.0468(18) Uiso 0.50 d P . .
C4A C 0.0431(8) 0.8394(14) 0.6130(9) 0.074(3) Uiso 0.50 d PD . .
H4A H -0.0015 0.8346 0.5486 0.089 Uiso 0.50 d PR . .
H4B H 0.0618 0.9427 0.6236 0.089 Uiso 0.50 d PR . .
C5A C -0.0080(7) 0.7845(14) 0.7144(7) 0.075(4) Uiso 0.50 d PD . .
H5A H -0.0606 0.8537 0.7334 0.090 Uiso 0.50 d PR . .
H5B H -0.0377 0.6882 0.6995 0.090 Uiso 0.50 d PR . .
C6A C 0.1872(9) 0.8192(15) 0.5004(10) 0.091(4) Uiso 0.50 d PD . .
H6A H 0.1509 0.8161 0.4303 0.137 Uiso 0.50 d PR . .
H6B H 0.1999 0.9208 0.5208 0.137 Uiso 0.50 d PR . .
H6C H 0.2489 0.7675 0.4913 0.137 Uiso 0.50 d PR . .
C7A C 0.0993(9) 0.6049(13) 0.5507(10) 0.070(3) Uiso 0.50 d P . .
H7A H 0.0670 0.6136 0.4784 0.105 Uiso 0.50 d PR . .
H7B H 0.1562 0.5416 0.5435 0.105 Uiso 0.50 d PR . .
H7C H 0.0542 0.5627 0.6049 0.105 Uiso 0.50 d PR . .
C8A C 0.0579(9) 0.9081(13) 0.8747(10) 0.068(3) Uiso 0.50 d P . .
H8A H -0.0067 0.9214 0.9072 0.102 Uiso 0.50 d PR . .
H8B H 0.1062 0.9016 0.9342 0.102 Uiso 0.50 d PR . .
H8C H 0.0731 0.9913 0.8266 0.102 Uiso 0.50 d PR . .
C9A C 0.0314(10) 0.6500(15) 0.8857(11) 0.079(4) Uiso 0.50 d P . .
H9A H -0.0340 0.6673 0.9147 0.118 Uiso 0.50 d PR . .
H9B H 0.0323 0.5583 0.8439 0.118 Uiso 0.50 d PR . .
H9C H 0.0773 0.6440 0.9478 0.118 Uiso 0.50 d PR . .

loop_
_atom_site_aniso_label
_atom_site_aniso_U_11
_atom_site_aniso_U_22
_atom_site_aniso_U_33
_atom_site_aniso_U_23
_atom_site_aniso_U_13
_atom_site_aniso_U_12
Cu1 0.0381(4) 0.0465(4) 0.0337(4) 0.000 -0.0080(3) 0.000
Cu2 0.0310(4) 0.0611(5) 0.0358(4) 0.000 -0.0048(3) 0.000
Cu3 0.0291(3) 0.0319(4) 0.0473(4) 0.000 -0.0072(3) 0.000
N1 0.049(3) 0.089(5) 0.038(3) 0.000 -0.006(3) 0.000
C1 0.034(3) 0.067(4) 0.036(3) 0.000 0.003(3) 0.000
N2 0.050(2) 0.0373(19) 0.060(2) -0.0065(19) -0.0185(19) 0.0039(18)
C2 0.0337(19) 0.040(2) 0.052(3) -0.001(2) -0.0134(18) 0.0032(19)
N3A 0.044(3) 0.046(3) 0.051(3) 0.000 0.004(2) 0.000
C3B 0.044(3) 0.046(3) 0.051(3) 0.000 0.004(2) 0.000
N3B 0.016(2) 0.041(3) 0.072(4) 0.000 -0.016(2) 0.000
C3A 0.016(2) 0.041(3) 0.072(4) 0.000 -0.016(2) 0.000
N4 0.056(3) 0.038(3) 0.044(3) 0.000 -0.019(3) 0.000

loop_
_atom_type_symbol
_atom_type_description
_atom_type_scat_dispersion_real
_atom_type_scat_dispersion_imag
_atom_type_scat_source
C C 0.0033 0.0016 'International Tables Vol C Tables 4.2.6.8 and 6.1.1.4'
H H 0.0000 0.0000 'International Tables Vol C Tables 4.2.6.8 and 6.1.1.4'
N N 0.0061 0.0033 'International Tables Vol C Tables 4.2.6.8 and 6.1.1.4'
Cu Cu 0.3201 1.2651 'International Tables Vol C Tables 4.2.6.8 and 6.1.1.4'

loop_
_geom_angle_atom_site_label_1
_geom_angle_atom_site_label_2
_geom_angle_atom_site_label_3
_geom_angle
_geom_angle_site_symmetry_1
_geom_angle_site_symmetry_3
_geom_angle_publ_flag
N1 Cu1 N2 89.95(14) . 7_575 ?
N1 Cu1 N2 89.95(14) . . ?
N2 Cu1 N2 121.4(2) 7_575 . y
N1 Cu1 N4 175.2(2) . . y
N2 Cu1 N4 92.40(13) 7_575 . ?
N2 Cu1 N4 92.40(13) . . ?
N1 Cu1 N5A 89.9(2) . 7_575 ?
N2 Cu1 N5A 125.4(3) 7_575 7_575 ?
N2 Cu1 N5A 113.2(3) . 7_575 y
N4 Cu1 N5A 85.4(2) . 7_575 ?
N1 Cu1 N5A 89.9(2) . . y
N2 Cu1 N5A 113.2(2) 7_575 . ?
N2 Cu1 N5A 125.4(3) . . y
N4 Cu1 N5A 85.4(2) . . ?
N5A Cu1 N5A 12.1(4) 7_575 . ?
C1 Cu2 N3A 133.3(3) . . y
C1 Cu2 C2 102.01(17) . 2_565 y
N3A Cu2 C2 110.22(16) . 2_565 y
C1 Cu2 C2 102.01(17) . 8_666 y
N3A Cu2 C2 110.22(16) . 8_666 ?
C2 Cu2 C2 90.7(2) 2_565 8_666 y
C1 Cu2 Cu3 99.25(18) . 2_565 ?
N3A Cu2 Cu3 127.44(19) . 2_565 ?
C2 Cu2 Cu3 45.91(10) 2_565 2_565 ?
C2 Cu2 Cu3 45.91(10) 8_666 2_565 ?
C2 Cu3 C2 128.3(3) 7_565 . y
C2 Cu3 C3A 115.68(13) 7_565 5_667 ?
C2 Cu3 C3A 115.68(13) . 5_667 ?
C2 Cu3 N3B 115.68(13) 7_565 5_667 y
C2 Cu3 N3B 115.68(13) . 5_667 y
C3A Cu3 N3B 0.0(4) 5_667 5_667 ?
C2 Cu3 Cu2 65.25(13) 7_565 2_564 ?
C2 Cu3 Cu2 65.25(13) . 2_564 ?
C3A Cu3 Cu2 170.3(2) 5_667 2_564 ?
N3B Cu3 Cu2 170.3(2) 5_667 2_564 ?
C1 N1 Cu1 176.0(6) . . ?
N1 C1 Cu2 174.0(6) . . ?
C2 N2 Cu1 167.9(4) . . ?
N2 C2 Cu3 173.5(4) . . ?
N2 C2 Cu2 117.5(3) . 2_564 ?
Cu3 C2 Cu2 68.84(14) . 2_564 ?
N3B N3A Cu2 172.4(6) . . ?
N3A N3B Cu3 169.6(6) . 5_667 ?
C7A N4 C7A 129.8(10) . 7_575 ?
C7A N4 C6A 62.3(7) . 7_575 ?
C7A N4 C6A 108.5(8) 7_575 7_575 ?
C7A N4 C6A 108.5(8) . . ?
C7A N4 C6A 62.3(7) 7_575 . ?
C6A N4 C6A 51.1(11) 7_575 . ?
C7A N4 C4A 109.5(8) . . ?
C7A N4 C4A 47.7(6) 7_575 . ?
C6A N4 C4A 144.6(8) 7_575 . ?
C6A N4 C4A 109.7(7) . . ?
C7A N4 C4A 47.7(6) . 7_575 ?
C7A N4 C4A 109.5(7) 7_575 7_575 ?
C6A N4 C4A 109.7(7) 7_575 7_575 ?
C6A N4 C4A 144.6(8) . 7_575 ?
C4A N4 C4A 67.5(10) . 7_575 ?
C7A N4 Cu1 114.2(5) . . ?
C7A N4 Cu1 114.2(5) 7_575 . ?
C6A N4 Cu1 113.0(6) 7_575 . ?
C6A N4 Cu1 113.0(6) . . ?
C4A N4 Cu1 101.8(5) . . ?
C4A N4 Cu1 101.8(5) 7_575 . ?
N5A N5A C9A 124.8(7) 7_575 7_575 ?
N5A N5A C8A 147.3(6) 7_575 . ?
C9A N5A C8A 26.6(8) 7_575 . ?
N5A N5A C5A 93.6(6) 7_575 . ?
C9A N5A C5A 110.4(9) 7_575 . ?
C8A N5A C5A 110.8(8) . . ?
N5A N5A C9A 41.2(6) 7_575 . ?
C9A N5A C9A 83.6(12) 7_575 . ?
C8A N5A C9A 107.5(8) . . ?
C5A N5A C9A 110.9(8) . . ?
N5A N5A C5A 69.8(5) 7_575 7_575 ?
C9A N5A C5A 124.0(9) 7_575 7_575 ?
C8A N5A C5A 132.4(8) . 7_575 ?
C5A N5A C5A 23.8(9) . 7_575 ?
C9A N5A C5A 91.8(8) . 7_575 ?
N5A N5A C8A 25.2(4) 7_575 7_575 ?
C9A N5A C8A 100.9(8) 7_575 7_575 ?
C8A N5A C8A 122.0(9) . 7_575 ?
C5A N5A C8A 112.3(8) . 7_575 ?
C9A N5A C8A 19.6(6) . 7_575 ?
C5A N5A C8A 89.5(7) 7_575 7_575 ?
N5A N5A Cu1 83.9(2) 7_575 . ?
C9A N5A Cu1 130.2(8) 7_575 . ?
C8A N5A Cu1 108.2(6) . . ?
C5A N5A Cu1 106.5(5) . . ?
C9A N5A Cu1 113.0(6) . . ?
C5A N5A Cu1 102.9(5) 7_575 . ?
C8A N5A Cu1 94.6(5) 7_575 . ?
C7A C4A N4 65.8(8) 7_575 . ?
C7A C4A C5A 164.2(12) 7_575 . ?
N4 C4A C5A 110.6(9) . . ?
C7A C4A C4A 115.4(8) 7_575 7_575 ?
N4 C4A C4A 56.3(5) . 7_575 ?
C5A C4A C4A 70.3(7) . 7_575 ?
C7A C4A C5A 160.9(12) 7_575 7_575 ?
N4 C4A C5A 95.6(8) . 7_575 ?
C5A C4A C5A 19.2(8) . 7_575 ?
C4A C4A C5A 51.1(5) 7_575 7_575 ?
C7A C4A H4A 86.1 7_575 . ?
N4 C4A H4A 109.0 . . ?
C5A C4A H4A 109.3 . . ?
C4A C4A H4A 87.4 7_575 . ?
C5A C4A H4A 104.9 7_575 . ?
C7A C4A H4B 60.1 7_575 . ?
N4 C4A H4B 110.2 . . ?
C5A C4A H4B 109.9 . . ?
C4A C4A H4B 163.1 7_575 . ?
C5A C4A H4B 128.1 7_575 . ?
H4A C4A H4B 107.8 . . ?
C5A C5A N5A 86.4(6) 7_575 . ?
C5A C5A C4A 109.7(7) 7_575 . ?
N5A C5A C4A 110.7(8) . . ?
C5A C5A N5A 69.8(5) 7_575 7_575 ?
N5A C5A N5A 16.5(6) . 7_575 ?
C4A C5A N5A 115.4(8) . 7_575 ?
C5A C5A C4A 51.1(5) 7_575 7_575 ?
N5A C5A C4A 103.6(8) . 7_575 ?
C4A C5A C4A 58.6(9) . 7_575 ?
N5A C5A C4A 92.4(7) 7_575 7_575 ?
C5A C5A H5A 129.9 7_575 . ?
N5A C5A H5A 109.0 . . ?
C4A C5A H5A 108.5 . . ?
N5A C5A H5A 119.2 7_575 . ?
C4A C5A H5A 147.5 7_575 . ?
C5A C5A H5B 26.8 7_575 . ?
N5A C5A H5B 110.1 . . ?
C4A C5A H5B 110.4 . . ?
N5A C5A H5B 94.0 7_575 . ?
C4A C5A H5B 58.6 7_575 . ?
H5A C5A H5B 108.1 . . ?
C6A C6A N4 64.5(6) 7_575 . ?
C6A C6A C7A 117.2(7) 7_575 7_575 ?
N4 C6A C7A 58.8(6) . 7_575 ?
C6A C6A H6A 88.3 7_575 . ?
N4 C6A H6A 109.6 . . ?
C7A C6A H6A 87.0 7_575 . ?
C6A C6A H6B 162.1 7_575 . ?
N4 C6A H6B 109.0 . . ?
C7A C6A H6B 66.9 7_575 . ?
H6A C6A H6B 109.5 . . ?
C6A C6A H6C 61.1 7_575 . ?
N4 C6A H6C 109.9 . . ?
C7A C6A H6C 163.0 7_575 . ?
H6A C6A H6C 109.5 . . ?
H6B C6A H6C 109.5 . . ?
C4A C7A N4 66.4(9) 7_575 . ?
C4A C7A C6A 124.8(12) 7_575 7_575 ?
N4 C7A C6A 58.9(7) . 7_575 ?
C4A C7A H7A 103.1 7_575 . ?
N4 C7A H7A 109.5 . . ?
C6A C7A H7A 88.4 7_575 . ?
C4A C7A H7B 146.1 7_575 . ?
N4 C7A H7B 109.6 . . ?
C6A C7A H7B 66.3 7_575 . ?
H7A C7A H7B 109.5 . . ?
C4A C7A H7C 48.7 7_575 . ?
N4 C7A H7C 109.3 . . ?
C6A C7A H7C 161.7 7_575 . ?
H7A C7A H7C 109.5 . . ?
H7B C7A H7C 109.5 . . ?
C9A C8A N5A 55.7(16) 7_575 . ?
C9A C8A N5A 50.3(16) 7_575 7_575 ?
N5A C8A N5A 7.5(3) . 7_575 ?
C9A C8A H8A 61.1 7_575 . ?
N5A C8A H8A 109.4 . . ?
N5A C8A H8A 107.0 7_575 . ?
C9A C8A H8B 100.3 7_575 . ?
N5A C8A H8B 109.5 . . ?
N5A C8A H8B 104.4 7_575 . ?
H8A C8A H8B 109.5 . . ?
C9A C8A H8C 150.1 7_575 . ?
N5A C8A H8C 109.5 . . ?
N5A C8A H8C 116.8 7_575 . ?
H8A C8A H8C 109.5 . . ?
H8B C8A H8C 109.5 . . ?
C8A C9A N5A 97.7(19) 7_575 7_575 ?
C8A C9A N5A 110.2(19) 7_575 . ?
N5A C9A N5A 14.0(6) 7_575 . ?
C8A C9A C9A 143.9(17) 7_575 7_575 ?
N5A C9A C9A 55.2(7) 7_575 7_575 ?
N5A C9A C9A 41.2(6) . 7_575 ?
C8A C9A H9A 135.4 7_575 . ?
N5A C9A H9A 118.0 7_575 . ?
N5A C9A H9A 109.2 . . ?
C9A C9A H9A 80.7 7_575 . ?
C8A C9A H9B 36.5 7_575 . ?
N5A C9A H9B 95.6 7_575 . ?
N5A C9A H9B 109.3 . . ?
C9A C9A H9B 149.1 7_575 . ?
H9A C9A H9B 109.5 . . ?
C8A C9A H9C 75.5 7_575 . ?
N5A C9A H9C 113.8 7_575 . ?
N5A C9A H9C 109.9 . . ?
C9A C9A H9C 93.2 7_575 . ?
H9A C9A H9C 109.5 . . ?
H9B C9A H9C 109.5 . . ?

loop_
_geom_bond_atom_site_label_1
_geom_bond_atom_site_label_2
_geom_bond_distance
_geom_bond_site_symmetry_2
_geom_bond_publ_flag
Cu1 N1 1.969(6) . y
Cu1 N2 2.052(4) 7_575 y
Cu1 N2 2.052(4) . y
Cu1 N4 2.058(5) . y
Cu1 N5A 2.107(6) 7_575 ?
Cu1 N5A 2.107(6) . y
Cu2 C1 1.893(6) . y
Cu2 N3A 1.919(6) . y
Cu2 C2 2.437(4) 2_565 y
Cu2 C2 2.437(4) 8_666 y
Cu2 Cu3 2.5023(11) 2_565 y
Cu3 C2 1.927(5) 7_565 y
Cu3 C2 1.927(5) . y
Cu3 C3A 1.938(5) 5_667 ?
Cu3 N3B 1.938(5) 5_667 y
Cu3 Cu2 2.5023(11) 2_564 ?
N1 C1 1.142(8) . ?
N2 C2 1.136(6) . ?
C2 Cu2 2.437(4) 2_564 ?
N3A N3B 1.116(8) . ?
N3B Cu3 1.938(5) 5_667 ?
N4 C7A 1.471(12) . ?
N4 C7A 1.471(12) 7_575 ?
N4 C6A 1.472(11) 7_575 ?
N4 C6A 1.472(11) . ?
N4 C4A 1.478(12) . ?
N4 C4A 1.478(12) 7_575 ?
N5A N5A 0.446(17) 7_575 ?
N5A C9A 1.217(14) 7_575 ?
N5A C8A 1.460(14) . ?
N5A C5A 1.472(11) . ?
N5A C9A 1.516(15) . ?
N5A C5A 1.564(12) 7_575 ?
N5A C8A 1.851(15) 7_575 ?
C4A C7A 1.193(15) 7_575 ?
C4A C5A 1.495(12) . ?
C4A C4A 1.64(2) 7_575 ?
C4A C5A 1.809(15) 7_575 ?
C4A H4A 0.9900 . ?
C4A H4B 0.9900 . ?
C5A C5A 0.63(3) 7_575 ?
C5A N5A 1.564(12) 7_575 ?
C5A C4A 1.809(14) 7_575 ?
C5A H5A 0.9899 . ?
C5A H5B 0.9900 . ?
C6A C6A 1.27(3) 7_575 ?
C6A C7A 1.523(17) 7_575 ?
C6A H6A 0.9800 . ?
C6A H6B 0.9800 . ?
C6A H6C 0.9800 . ?
C7A C4A 1.193(15) 7_575 ?
C7A C6A 1.523(17) 7_575 ?
C7A H7A 0.9800 . ?
C7A H7B 0.9800 . ?
C7A H7C 0.9800 . ?
C8A C9A 0.660(17) 7_575 ?
C8A N5A 1.851(15) 7_575 ?
C8A H8A 0.9800 . ?
C8A H8B 0.9800 . ?
C8A H8C 0.9800 . ?
C9A C8A 0.660(17) 7_575 ?
C9A N5A 1.217(14) 7_575 ?
C9A C9A 1.83(3) 7_575 ?
C9A H9A 0.9799 . ?
C9A H9B 0.9800 . ?
C9A H9C 0.9801 . ?

loop_
_geom_torsion_atom_site_label_1
_geom_torsion_atom_site_label_2
_geom_torsion_atom_site_label_3
_geom_torsion_atom_site_label_4
_geom_torsion
_geom_torsion_site_symmetry_1
_geom_torsion_site_symmetry_2
_geom_torsion_site_symmetry_3
_geom_torsion_site_symmetry_4
_geom_torsion_publ_flag
N4 C4A C5A N5A 53.5(12) . . . . ?
